data_8105412
loop_
_publ_author_name
'Qiao, Hong-Tao'
'Zhao, San-Hu'
'Xi, Fu-Gui'

_publ_section_title
;
 N&#x2032;,N&#x2032;&#x2032;&#x2032;-(((ethane-1,2-diylbis(oxy))bis(2,1-phenylene))bis(methaneylylidene))bis(2-hydroxybenzohydrazide)nickel(II),
 C30H24N4NiO6
;
_journal_issue 5
_journal_name_full 'Zeitschrift f\"ur Kristallographie - New Crystal Structures'
_journal_page_first 1171
_journal_page_last 1173
_journal_paper_doi 10.1515/ncrs-2020-0232
_journal_volume 235
_journal_year 2020
_chemical_formula_moiety 'C30 H24 N4 Ni O6'
_chemical_formula_sum 'C30 H24 N4 Ni O6'
_chemical_formula_weight 595.24
_space_group_crystal_system triclinic
_space_group_IT_number 2
_space_group_name_Hall '-P 1'
_space_group_name_H-M_alt 'P -1'
_atom_sites_solution_hydrogens geom
_atom_sites_solution_primary direct
_cell_angle_alpha 100.7000(10)
_cell_angle_beta 110.0900(10)
_cell_angle_gamma 104.7350(10)
_cell_formula_units_Z 2
_cell_length_a 10.5870(2)
_cell_length_b 10.6944(2)
_cell_length_c 13.6830(3)
_cell_measurement_reflns_used 8430
_cell_measurement_temperature 298(2)
_cell_measurement_theta_max 26.43
_cell_measurement_theta_min 2.79
_cell_volume 1342.02(5)
_computing_cell_refinement 'SAINT V8.38A (?, 2016)'
_computing_data_reduction 'SAINT V8.38A (?, 2016)'
_computing_molecular_graphics 'Olex2 (Dolomanov et al., 2009)'
_computing_publication_material 'Olex2 (Dolomanov et al., 2009)'
_computing_structure_refinement 'ShelXL (Sheldrick, 2015)'
_computing_structure_solution 'ShelXS (Sheldrick, 2008)'
_diffrn_ambient_temperature 298.0
_diffrn_measured_fraction_theta_full 0.999
_diffrn_measured_fraction_theta_max 0.999
_diffrn_measurement_device_type 'Bruker APEX-II CCD'
_diffrn_measurement_method '\f and \w scans'
_diffrn_radiation_type MoK\a
_diffrn_radiation_wavelength 0.71073
_diffrn_reflns_av_R_equivalents 0.0383
_diffrn_reflns_av_unetI/netI 0.0368
_diffrn_reflns_Laue_measured_fraction_full 0.999
_diffrn_reflns_Laue_measured_fraction_max 0.999
_diffrn_reflns_limit_h_max 13
_diffrn_reflns_limit_h_min -13
_diffrn_reflns_limit_k_max 13
_diffrn_reflns_limit_k_min -13
_diffrn_reflns_limit_l_max 17
_diffrn_reflns_limit_l_min -17
_diffrn_reflns_number 25704
_diffrn_reflns_point_group_measured_fraction_full 0.999
_diffrn_reflns_point_group_measured_fraction_max 0.999
_diffrn_reflns_theta_full 25.242
_diffrn_reflns_theta_max 27.111
_diffrn_reflns_theta_min 2.786
_exptl_absorpt_coefficient_mu 0.775
_exptl_absorpt_correction_type none
_exptl_crystal_colour green
_exptl_crystal_density_diffrn 1.473
_exptl_crystal_description block
_exptl_crystal_F_000 616
_exptl_crystal_size_max 0.26
_exptl_crystal_size_mid 0.23
_exptl_crystal_size_min 0.19
_refine_diff_density_max 0.266
_refine_diff_density_min -0.396
_refine_diff_density_rms 0.047
_refine_ls_extinction_coef .
_refine_ls_extinction_method none
_refine_ls_goodness_of_fit_ref 1.031
_refine_ls_hydrogen_treatment constr
_refine_ls_matrix_type full
_refine_ls_number_parameters 372
_refine_ls_number_reflns 5925
_refine_ls_number_restraints 0
_refine_ls_restrained_S_all 1.031
_refine_ls_R_factor_all 0.0619
_refine_ls_R_factor_gt 0.0388
_refine_ls_shift/su_max 0.001
_refine_ls_shift/su_mean 0.000
_refine_ls_structure_factor_coef Fsqd
_refine_ls_weighting_details 'w=1/[\s^2^(Fo^2^)+(0.0353P)^2^+0.5261P] where P=(Fo^2^+2Fc^2^)/3'
_refine_ls_weighting_scheme calc
_refine_ls_wR_factor_gt 0.0822
_refine_ls_wR_factor_ref 0.0925
_reflns_Friedel_coverage 0.000
_reflns_Friedel_fraction_full .
_reflns_Friedel_fraction_max .
_reflns_number_gt 4465
_reflns_number_total 5925
_reflns_threshold_expression 'I > 2\s(I)'
_cod_data_source_file suppl_ncrs-2020-0232_suppl.cif
_cod_data_source_block c30h24n4nio6
_cod_database_code 8105412
_shelx_space_group_comment
;
The symmetry employed for this shelxl refinement is uniquely defined
by the following loop, which should always be used as a source of
symmetry information in preference to the above space-group names.
They are only intended as comments.
;
_shelx_estimated_absorpt_t_max 0.867
_shelx_estimated_absorpt_t_min 0.824
_olex2_refinement_description
;
1. Fixed Uiso
 At 1.2 times of:
  All C(H) groups, All C(H,H) groups
 At 1.5 times of:
  All O(H) groups
2.a Secondary CH2 refined with riding coordinates:
 C15(H15A,H15B), C16(H16A,H16B)
2.b Aromatic/amide H refined with riding coordinates:
 C3(H3), C4(H4), C5(H5), C6(H6), C8(H8), C10(H10), C11(H11), C12(H12),
 C13(H13), C18(H18), C19(H19), C20(H20), C21(H21), C23(H23), C27(H27), C28(H28),
  C29(H29), C30(H30)
2.c Idealised tetrahedral OH refined as rotating group:
 O1(H1), O7(H7)
;
_olex2_submission_special_instructions 'No special instructions were received'

loop_
_space_group_symop_operation_xyz
'x, y, z'
'-x, -y, -z'

loop_
_atom_site_label
_atom_site_type_symbol
_atom_site_fract_x
_atom_site_fract_y
_atom_site_fract_z
_atom_site_U_iso_or_equiv
_atom_site_adp_type
_atom_site_occupancy
_atom_site_site_symmetry_order
_atom_site_calc_flag
_atom_site_refinement_flags_posn
_atom_site_refinement_flags_adp
_atom_site_refinement_flags_occupancy
_atom_site_disorder_assembly
_atom_site_disorder_group
Ni1 Ni 0.65144(3) 0.40716(3) 0.26147(3) 0.03935(10) Uani 1 1 d . . . . .
O1 O 0.5282(2) 0.8661(2) 0.32221(16) 0.0810(7) Uani 1 1 d . . . . .
H1 H 0.510348 0.792199 0.280080 0.121 Uiso 1 1 calc GR . . . .
O2 O 0.75370(16) 0.59455(16) 0.36644(14) 0.0463(4) Uani 1 1 d . . . . .
O3 O 0.47137(16) 0.22311(16) 0.16405(14) 0.0473(4) Uani 1 1 d . . . . .
O4 O 0.57450(16) 0.35071(17) 0.38161(14) 0.0475(4) Uani 1 1 d . . . . .
O6 O 0.72072(16) 0.38333(16) 0.14241(14) 0.0455(4) Uani 1 1 d . . . . .
O7 O 1.04440(19) 0.2132(2) 0.19092(14) 0.0601(5) Uani 1 1 d . . . . .
H7 H 1.010064 0.235157 0.233919 0.090 Uiso 1 1 calc GR . . . .
N1 N 0.54941(19) 0.62983(18) 0.26290(15) 0.0397(4) Uani 1 1 d . . . . .
N2 N 0.51591(19) 0.49997(18) 0.19744(15) 0.0372(4) Uani 1 1 d . . . . .
N3 N 0.79987(19) 0.32613(18) 0.32299(16) 0.0391(4) Uani 1 1 d . . . . .
N4 N 0.8562(2) 0.28228(19) 0.25083(16) 0.0417(4) Uani 1 1 d . . . . .
C1 C 0.6399(3) 0.8877(2) 0.4163(2) 0.0498(6) Uani 1 1 d . . . . .
C2 C 0.7129(2) 0.7957(2) 0.43259(19) 0.0414(5) Uani 1 1 d . . . . .
C3 C 0.8235(3) 0.8268(3) 0.5340(2) 0.0628(8) Uani 1 1 d . . . . .
H3 H 0.871144 0.765573 0.547160 0.075 Uiso 1 1 calc R . . . .
C4 C 0.8656(3) 0.9446(3) 0.6157(2) 0.0749(9) Uani 1 1 d . . . . .
H4 H 0.939717 0.962515 0.683172 0.090 Uiso 1 1 calc R . . . .
C5 C 0.7958(4) 1.0355(3) 0.5959(2) 0.0700(9) Uani 1 1 d . . . . .
H5 H 0.825782 1.117425 0.649337 0.084 Uiso 1 1 calc R . . . .
C6 C 0.6838(3) 1.0069(3) 0.4992(2) 0.0650(8) Uani 1 1 d . . . . .
H6 H 0.635704 1.068109 0.488185 0.078 Uiso 1 1 calc R . . . .
C7 C 0.6719(2) 0.6657(2) 0.34979(19) 0.0390(5) Uani 1 1 d . . . . .
C8 C 0.4142(2) 0.4596(2) 0.1025(2) 0.0426(5) Uani 1 1 d . . . . .
H8 H 0.367808 0.519275 0.080946 0.051 Uiso 1 1 calc R . . . .
C9 C 0.3667(2) 0.3255(2) 0.0257(2) 0.0416(5) Uani 1 1 d . . . . .
C10 C 0.2876(3) 0.3071(3) -0.0842(2) 0.0512(6) Uani 1 1 d . . . . .
H10 H 0.264931 0.379232 -0.105203 0.061 Uiso 1 1 calc R . . . .
C11 C 0.2422(3) 0.1847(3) -0.1624(2) 0.0619(7) Uani 1 1 d . . . . .
H11 H 0.190675 0.175104 -0.235426 0.074 Uiso 1 1 calc R . . . .
C12 C 0.2736(3) 0.0767(3) -0.1320(3) 0.0693(8) Uani 1 1 d . . . . .
H12 H 0.243963 -0.005851 -0.184647 0.083 Uiso 1 1 calc R . . . .
C13 C 0.3493(3) 0.0911(3) -0.0229(3) 0.0627(8) Uani 1 1 d . . . . .
H13 H 0.369044 0.017672 -0.002346 0.075 Uiso 1 1 calc R . . . .
C14 C 0.3950(2) 0.2135(2) 0.0547(2) 0.0454(6) Uani 1 1 d . . . . .
C15 C 0.3800(3) 0.1940(3) 0.2214(2) 0.0643(8) Uani 1 1 d . . . . .
H15A H 0.312554 0.101867 0.187460 0.077 Uiso 1 1 calc R . . . .
H15B H 0.326532 0.255597 0.219678 0.077 Uiso 1 1 calc R . . . .
C16 C 0.4756(3) 0.2120(3) 0.3358(2) 0.0666(8) Uani 1 1 d . . . . .
H16A H 0.419418 0.194237 0.377920 0.080 Uiso 1 1 calc R . . . .
H16B H 0.527878 0.149466 0.337235 0.080 Uiso 1 1 calc R . . . .
C17 C 0.6764(2) 0.3773(2) 0.4877(2) 0.0452(6) Uani 1 1 d . . . . .
C18 C 0.6421(3) 0.4171(3) 0.5739(2) 0.0609(7) Uani 1 1 d . . . . .
H18 H 0.553389 0.426485 0.561002 0.073 Uiso 1 1 calc R . . . .
C19 C 0.7391(3) 0.4432(3) 0.6795(2) 0.0646(8) Uani 1 1 d . . . . .
H19 H 0.715809 0.471083 0.737571 0.078 Uiso 1 1 calc R . . . .
C20 C 0.8697(3) 0.4282(3) 0.6994(2) 0.0566(7) Uani 1 1 d . . . . .
H20 H 0.934552 0.445163 0.770581 0.068 Uiso 1 1 calc R . . . .
C21 C 0.9041(3) 0.3879(3) 0.6133(2) 0.0496(6) Uani 1 1 d . . . . .
H21 H 0.992672 0.377612 0.627217 0.060 Uiso 1 1 calc R . . . .
C22 C 0.8092(2) 0.3622(2) 0.5056(2) 0.0429(5) Uani 1 1 d . . . . .
C23 C 0.8559(3) 0.3209(3) 0.4203(2) 0.0471(6) Uani 1 1 d . . . . .
H23 H 0.931934 0.288559 0.437900 0.057 Uiso 1 1 calc R . . . .
C24 C 0.8047(2) 0.3146(2) 0.1595(2) 0.0394(5) Uani 1 1 d . . . . .
C25 C 0.8485(2) 0.2647(2) 0.07244(19) 0.0400(5) Uani 1 1 d . . . . .
C26 C 0.9642(2) 0.2174(2) 0.0917(2) 0.0434(5) Uani 1 1 d . . . . .
C27 C 0.9992(3) 0.1726(3) 0.0062(2) 0.0549(7) Uani 1 1 d . . . . .
H27 H 1.077156 0.143008 0.019340 0.066 Uiso 1 1 calc R . . . .
C28 C 0.9211(3) 0.1712(3) -0.0970(2) 0.0640(8) Uani 1 1 d . . . . .
H28 H 0.946788 0.141396 -0.153280 0.077 Uiso 1 1 calc R . . . .
C29 C 0.8039(3) 0.2136(3) -0.1189(2) 0.0653(8) Uani 1 1 d . . . . .
H29 H 0.749550 0.210777 -0.189563 0.078 Uiso 1 1 calc R . . . .
C30 C 0.7692(3) 0.2602(3) -0.0342(2) 0.0535(6) Uani 1 1 d . . . . .
H30 H 0.690884 0.289334 -0.048418 0.064 Uiso 1 1 calc R . . . .

loop_
_atom_site_aniso_label
_atom_site_aniso_U_11
_atom_site_aniso_U_22
_atom_site_aniso_U_33
_atom_site_aniso_U_23
_atom_site_aniso_U_13
_atom_site_aniso_U_12
Ni1 0.03322(16) 0.03474(16) 0.0607(2) 0.01943(14) 0.02423(14) 0.01815(12)
O1 0.0931(16) 0.0650(14) 0.0597(13) 0.0010(10) -0.0077(11) 0.0542(12)
O2 0.0322(8) 0.0406(9) 0.0675(11) 0.0144(8) 0.0177(8) 0.0201(7)
O3 0.0386(9) 0.0390(9) 0.0661(12) 0.0227(8) 0.0198(8) 0.0134(7)
O4 0.0363(9) 0.0547(10) 0.0623(11) 0.0286(9) 0.0249(8) 0.0183(8)
O6 0.0457(9) 0.0456(9) 0.0657(11) 0.0280(8) 0.0307(8) 0.0294(8)
O7 0.0533(11) 0.0905(15) 0.0514(11) 0.0225(10) 0.0215(9) 0.0479(10)
N1 0.0390(10) 0.0339(10) 0.0486(12) 0.0107(9) 0.0178(9) 0.0183(8)
N2 0.0343(10) 0.0348(10) 0.0482(12) 0.0128(9) 0.0207(9) 0.0159(8)
N3 0.0361(10) 0.0344(10) 0.0564(13) 0.0158(9) 0.0242(9) 0.0185(8)
N4 0.0422(11) 0.0432(11) 0.0523(12) 0.0171(9) 0.0245(9) 0.0260(9)
C1 0.0564(15) 0.0426(14) 0.0487(15) 0.0145(12) 0.0140(12) 0.0242(12)
C2 0.0375(12) 0.0360(12) 0.0502(15) 0.0126(11) 0.0156(11) 0.0155(10)
C3 0.0545(16) 0.0578(18) 0.0658(19) 0.0113(15) 0.0092(14) 0.0294(14)
C4 0.071(2) 0.066(2) 0.0589(19) 0.0071(16) -0.0024(15) 0.0254(16)
C5 0.093(2) 0.0447(16) 0.0534(18) 0.0069(13) 0.0109(16) 0.0248(15)
C6 0.090(2) 0.0438(16) 0.0585(18) 0.0146(13) 0.0172(16) 0.0374(15)
C7 0.0333(12) 0.0379(12) 0.0539(15) 0.0172(11) 0.0227(11) 0.0162(10)
C8 0.0444(13) 0.0387(13) 0.0522(15) 0.0172(11) 0.0214(12) 0.0217(10)
C9 0.0385(12) 0.0398(13) 0.0500(15) 0.0138(11) 0.0223(11) 0.0130(10)
C10 0.0521(15) 0.0463(15) 0.0546(16) 0.0170(12) 0.0250(13) 0.0103(12)
C11 0.0638(18) 0.0563(18) 0.0542(17) 0.0092(14) 0.0285(14) 0.0019(14)
C12 0.076(2) 0.0427(16) 0.074(2) -0.0014(15) 0.0339(17) 0.0057(14)
C13 0.0623(18) 0.0388(15) 0.082(2) 0.0116(14) 0.0290(16) 0.0148(13)
C14 0.0386(13) 0.0384(13) 0.0592(16) 0.0142(12) 0.0217(12) 0.0115(10)
C15 0.0429(15) 0.073(2) 0.071(2) 0.0360(16) 0.0204(14) 0.0051(13)
C16 0.0457(15) 0.071(2) 0.077(2) 0.0402(16) 0.0195(14) 0.0043(14)
C17 0.0412(13) 0.0475(14) 0.0565(16) 0.0247(12) 0.0245(12) 0.0178(11)
C18 0.0501(16) 0.077(2) 0.074(2) 0.0286(16) 0.0385(15) 0.0288(14)
C19 0.0624(18) 0.079(2) 0.0619(19) 0.0183(16) 0.0373(16) 0.0248(16)
C20 0.0520(16) 0.0558(16) 0.0537(17) 0.0113(13) 0.0216(13) 0.0093(12)
C21 0.0382(13) 0.0510(15) 0.0580(16) 0.0150(12) 0.0195(12) 0.0140(11)
C22 0.0378(12) 0.0416(13) 0.0552(15) 0.0176(11) 0.0226(11) 0.0161(10)
C23 0.0421(13) 0.0544(15) 0.0567(16) 0.0220(13) 0.0229(12) 0.0283(12)
C24 0.0338(11) 0.0313(11) 0.0575(15) 0.0147(11) 0.0216(11) 0.0134(9)
C25 0.0380(12) 0.0373(12) 0.0505(14) 0.0156(11) 0.0204(11) 0.0176(10)
C26 0.0356(12) 0.0463(14) 0.0496(15) 0.0138(11) 0.0171(11) 0.0170(10)
C27 0.0446(14) 0.0698(18) 0.0577(17) 0.0156(14) 0.0243(13) 0.0296(13)
C28 0.0573(17) 0.086(2) 0.0537(18) 0.0151(15) 0.0272(14) 0.0302(16)
C29 0.0623(18) 0.089(2) 0.0512(17) 0.0258(16) 0.0198(14) 0.0375(16)
C30 0.0509(15) 0.0604(17) 0.0605(17) 0.0249(14) 0.0235(13) 0.0316(13)

loop_
_atom_type_symbol
_atom_type_description
_atom_type_scat_dispersion_real
_atom_type_scat_dispersion_imag
_atom_type_scat_source
C C 0.0033 0.0016 'International Tables Vol C Tables 4.2.6.8 and 6.1.1.4'
H H 0.0000 0.0000 'International Tables Vol C Tables 4.2.6.8 and 6.1.1.4'
N N 0.0061 0.0033 'International Tables Vol C Tables 4.2.6.8 and 6.1.1.4'
Ni Ni 0.3393 1.1124 'International Tables Vol C Tables 4.2.6.8 and 6.1.1.4'
O O 0.0106 0.0060 'International Tables Vol C Tables 4.2.6.8 and 6.1.1.4'

loop_
_geom_angle_atom_site_label_1
_geom_angle_atom_site_label_2
_geom_angle_atom_site_label_3
_geom_angle
_geom_angle_site_symmetry_1
_geom_angle_site_symmetry_3
O2 Ni1 O3 156.14(6) . .
O2 Ni1 O4 87.50(7) . .
O2 Ni1 O6 111.05(7) . .
O3 Ni1 O4 77.70(6) . .
O6 Ni1 O3 88.29(7) . .
O6 Ni1 O4 157.24(6) . .
N2 Ni1 O2 79.49(7) . .
N2 Ni1 O3 84.58(7) . .
N2 Ni1 O4 99.52(7) . .
N2 Ni1 O6 96.87(7) . .
N3 Ni1 O2 98.04(7) . .
N3 Ni1 O3 99.11(7) . .
N3 Ni1 O4 84.79(7) . .
N3 Ni1 O6 79.77(7) . .
N3 Ni1 N2 174.88(7) . .
C7 O2 Ni1 110.17(14) . .
C14 O3 Ni1 116.70(13) . .
C14 O3 C15 113.08(18) . .
C15 O3 Ni1 109.71(15) . .
C16 O4 Ni1 109.32(15) . .
C17 O4 Ni1 117.91(13) . .
C17 O4 C16 112.90(18) . .
C24 O6 Ni1 110.04(14) . .
C7 N1 N2 110.70(17) . .
N1 N2 Ni1 113.61(13) . .
C8 N2 Ni1 128.11(15) . .
C8 N2 N1 117.93(18) . .
N4 N3 Ni1 113.55(14) . .
C23 N3 Ni1 128.53(15) . .
C23 N3 N4 117.61(18) . .
C24 N4 N3 110.77(17) . .
O1 C1 C2 122.6(2) . .
O1 C1 C6 117.9(2) . .
C6 C1 C2 119.5(2) . .
C1 C2 C7 123.1(2) . .
C3 C2 C1 117.4(2) . .
C3 C2 C7 119.3(2) . .
C4 C3 C2 122.5(2) . .
C3 C4 C5 118.7(3) . .
C6 C5 C4 120.7(3) . .
C5 C6 C1 121.0(3) . .
O2 C7 N1 124.5(2) . .
O2 C7 C2 118.9(2) . .
N1 C7 C2 116.51(19) . .
N2 C8 C9 123.8(2) . .
C10 C9 C8 117.9(2) . .
C10 C9 C14 117.6(2) . .
C14 C9 C8 124.5(2) . .
C11 C10 C9 121.6(3) . .
C10 C11 C12 119.7(3) . .
C11 C12 C13 120.0(3) . .
C14 C13 C12 120.1(3) . .
C9 C14 O3 121.0(2) . .
C13 C14 O3 118.0(2) . .
C13 C14 C9 121.0(3) . .
O3 C15 C16 106.9(2) . .
O4 C16 C15 107.8(2) . .
C18 C17 O4 118.4(2) . .
C18 C17 C22 120.7(2) . .
C22 C17 O4 120.9(2) . .
C17 C18 C19 120.2(2) . .
C20 C19 C18 120.4(3) . .
C19 C20 C21 119.6(3) . .
C20 C21 C22 121.5(2) . .
C17 C22 C23 125.0(2) . .
C21 C22 C17 117.6(2) . .
C21 C22 C23 117.4(2) . .
N3 C23 C22 124.6(2) . .
O6 C24 N4 124.9(2) . .
O6 C24 C25 119.0(2) . .
N4 C24 C25 116.10(18) . .
C26 C25 C24 122.8(2) . .
C30 C25 C24 119.0(2) . .
C30 C25 C26 118.2(2) . .
O7 C26 C25 122.8(2) . .
O7 C26 C27 117.6(2) . .
C27 C26 C25 119.6(2) . .
C28 C27 C26 120.9(2) . .
C27 C28 C29 120.7(3) . .
C30 C29 C28 118.9(3) . .
C29 C30 C25 121.7(2) . .

loop_
_geom_bond_atom_site_label_1
_geom_bond_atom_site_label_2
_geom_bond_distance
_geom_bond_site_symmetry_2
Ni1 O2 2.0026(16) .
Ni1 O3 2.1580(16) .
Ni1 O4 2.1836(16) .
Ni1 O6 2.0047(16) .
Ni1 N2 1.9988(18) .
Ni1 N3 1.9960(18) .
O1 C1 1.347(3) .
O2 C7 1.283(2) .
O3 C14 1.405(3) .
O3 C15 1.451(3) .
O4 C16 1.450(3) .
O4 C17 1.403(3) .
O6 C24 1.280(2) .
O7 C26 1.348(3) .
N1 N2 1.388(2) .
N1 C7 1.327(3) .
N2 C8 1.276(3) .
N3 N4 1.388(2) .
N3 C23 1.276(3) .
N4 C24 1.329(3) .
C1 C2 1.402(3) .
C1 C6 1.387(3) .
C2 C3 1.386(3) .
C2 C7 1.475(3) .
C3 C4 1.373(4) .
C4 C5 1.374(4) .
C5 C6 1.356(4) .
C8 C9 1.458(3) .
C9 C10 1.394(3) .
C9 C14 1.399(3) .
C10 C11 1.377(4) .
C11 C12 1.377(4) .
C12 C13 1.388(4) .
C13 C14 1.373(3) .
C15 C16 1.487(4) .
C17 C18 1.375(3) .
C17 C22 1.399(3) .
C18 C19 1.381(4) .
C19 C20 1.372(4) .
C20 C21 1.375(3) .
C21 C22 1.396(3) .
C22 C23 1.455(3) .
C24 C25 1.479(3) .
C25 C26 1.403(3) .
C25 C30 1.396(3) .
C26 C27 1.384(3) .
C27 C28 1.366(4) .
C28 C29 1.384(4) .
C29 C30 1.378(4) .
